data_4037567
loop_
_publ_author_name
'Hu, Zhongyan'
'Zhang, Lingjuan'
'Li, Juanjuan'
'Yang, Wenhui'
'Wei, Qianwen'
'Xu, Xianxiu'

_publ_section_title
;
 Silver-Catalyzed Nucleophilic Addition of \b-Dicarbonyls to Isocyano
 Group: Facile Access to Indolin-3-ol Derivatives.
;
_journal_issue 3
_journal_name_full 'The Journal of organic chemistry'
_journal_page_first 1563
_journal_page_last 1569
_journal_paper_doi 10.1021/acs.joc.8b03058
_journal_volume 84
_journal_year 2019
_chemical_formula_sum 'C20.5 H17.5 Cl1.5 N O5'
_chemical_formula_weight 411.03
_space_group_crystal_system triclinic
_space_group_IT_number 2
_space_group_name_Hall '-P 1'
_space_group_name_H-M_alt 'P -1'
_atom_sites_solution_hydrogens mixed
_audit_creation_method SHELXL-2013
_cell_angle_alpha 106.191(2)
_cell_angle_beta 100.862(2)
_cell_angle_gamma 108.089(2)
_cell_formula_units_Z 4
_cell_length_a 11.1560(6)
_cell_length_b 13.6690(7)
_cell_length_c 15.0930(8)
_cell_measurement_reflns_used 7379
_cell_measurement_temperature 293(2)
_cell_measurement_theta_max 25.430
_cell_measurement_theta_min 2.559
_cell_volume 2003.41(19)
_computing_structure_refinement 'SHELXL-2013 (Sheldrick, 2013)'
_diffrn_ambient_temperature 293(2)
_diffrn_measured_fraction_theta_full 0.997
_diffrn_measured_fraction_theta_max 0.995
_diffrn_measurement_device_type 'CCD area detector'
_diffrn_radiation_type MoK\a
_diffrn_radiation_wavelength 0.71069
_diffrn_reflns_av_R_equivalents 0.0891
_diffrn_reflns_av_unetI/netI 0.0551
_diffrn_reflns_Laue_measured_fraction_full 0.997
_diffrn_reflns_Laue_measured_fraction_max 0.995
_diffrn_reflns_limit_h_max 13
_diffrn_reflns_limit_h_min -13
_diffrn_reflns_limit_k_max 16
_diffrn_reflns_limit_k_min -16
_diffrn_reflns_limit_l_max 18
_diffrn_reflns_limit_l_min -18
_diffrn_reflns_number 44949
_diffrn_reflns_point_group_measured_fraction_full 0.997
_diffrn_reflns_point_group_measured_fraction_max 0.995
_diffrn_reflns_theta_full 25.000
_diffrn_reflns_theta_max 25.431
_diffrn_reflns_theta_min 2.605
_exptl_absorpt_coefficient_mu 0.289
_exptl_crystal_density_diffrn 1.363
_exptl_crystal_description block
_exptl_crystal_F_000 852
_refine_diff_density_max 0.600
_refine_diff_density_min -0.674
_refine_diff_density_rms 0.160
_refine_ls_extinction_coef 0.077(6)
_refine_ls_extinction_expression Fc^*^=kFc[1+0.001xFc^2^\l^3^/sin(2\q)]^-1/4^
_refine_ls_extinction_method SHELXL
_refine_ls_goodness_of_fit_ref 1.051
_refine_ls_hydrogen_treatment mixed
_refine_ls_matrix_type full
_refine_ls_number_parameters 522
_refine_ls_number_reflns 7379
_refine_ls_number_restraints 24
_refine_ls_restrained_S_all 1.097
_refine_ls_R_factor_all 0.1142
_refine_ls_R_factor_gt 0.0783
_refine_ls_shift/su_max 0.001
_refine_ls_shift/su_mean 0.000
_refine_ls_structure_factor_coef Fsqd
_refine_ls_weighting_details
;
 w=1/[\s^2^(Fo^2^)+(0.1287P)^2^+1.8600P]
 where P=(Fo^2^+2Fc^2^)/3
;
_refine_ls_weighting_scheme calc
_refine_ls_wR_factor_gt 0.2048
_refine_ls_wR_factor_ref 0.2462
_reflns_Friedel_coverage 0.000
_reflns_number_gt 5182
_reflns_number_total 7379
_reflns_threshold_expression 'I > 2\s(I)'
_cod_data_source_file jo8b03058_si_002.cif
_cod_data_source_block 11
_cod_depositor_comments
;

2020-08-05
Z value and formula fixed to values more according to usual
chemical conventions.                 miguel
;
_cod_original_formula_sum 'C41 H35 Cl3 N2 O10'
_cod_original_formula_weight 822.06
_cod_original_formula_units_Z 2
_cod_database_code 4037567
_shelx_space_group_comment
;
The symmetry employed for this shelxl refinement is uniquely defined
by the following loop, which should always be used as a source of
symmetry information in preference to the above space-group names.
They are only intended as comments.
;
_shelxl_version_number 2013-2

loop_
_space_group_symop_operation_xyz
'x, y, z'
'-x, -y, -z'

loop_
_atom_site_label
_atom_site_type_symbol
_atom_site_fract_x
_atom_site_fract_y
_atom_site_fract_z
_atom_site_U_iso_or_equiv
_atom_site_adp_type
_atom_site_occupancy
_atom_site_site_symmetry_order
_atom_site_calc_flag
_atom_site_refinement_flags_posn
_atom_site_refinement_flags_adp
C1 C 0.1263(3) 1.0588(3) 0.6743(2) 0.0443(8) Uani 1 1 d . .
C2 C 0.0892(4) 1.0935(3) 0.7562(3) 0.0554(9) Uani 1 1 d . .
H2 H 0.0622 1.0467 0.7893 0.066 Uiso 1 1 calc R U
C3 C 0.0937(4) 1.1995(4) 0.7871(3) 0.0662(11) Uani 1 1 d . .
H3 H 0.0665 1.2240 0.8408 0.079 Uiso 1 1 calc R U
C4 C 0.1376(4) 1.2705(4) 0.7399(3) 0.0636(11) Uani 1 1 d . .
H4 H 0.1422 1.3425 0.7638 0.076 Uiso 1 1 calc R U
C5 C 0.1751(4) 1.2368(3) 0.6576(3) 0.0554(9) Uani 1 1 d . .
H5 H 0.2044 1.2840 0.6253 0.066 Uiso 1 1 calc R U
C6 C 0.1665(3) 1.1300(3) 0.6268(2) 0.0424(7) Uani 1 1 d . .
C7 C 0.1688(3) 0.9677(2) 0.5328(2) 0.0366(7) Uani 1 1 d . .
C8 C 0.1872(3) 0.8925(2) 0.4577(2) 0.0387(7) Uani 1 1 d . .
C9 C 0.2396(3) 0.9303(3) 0.3868(2) 0.0430(8) Uani 1 1 d . .
C10 C 0.2911(5) 0.7695(3) 0.3434(3) 0.0639(11) Uani 1 1 d . .
C11 C 0.1486(3) 0.7773(3) 0.4446(3) 0.0454(8) Uani 1 1 d . .
C12 C 0.2768(7) 0.6867(4) 0.2475(4) 0.1004(19) Uani 1 1 d . U
H12A H 0.2892 0.6237 0.2574 0.151 Uiso 1 1 calc R U
H12B H 0.3420 0.7201 0.2201 0.151 Uiso 1 1 calc R U
H12C H 0.1900 0.6638 0.2042 0.151 Uiso 1 1 calc R U
C13 C 0.4205(5) 0.8099(4) 0.4211(5) 0.0906(17) Uani 1 1 d . .
H13A H 0.4327 0.7485 0.4347 0.136 Uiso 1 1 calc R U
H13B H 0.4196 0.8616 0.4788 0.136 Uiso 1 1 calc R U
H13C H 0.4918 0.8454 0.3994 0.136 Uiso 1 1 calc R U
C14 C 0.1299(3) 0.9484(3) 0.6219(2) 0.0406(7) Uani 1 1 d . .
C15 C 0.2378(3) 0.9259(3) 0.6827(2) 0.0420(7) Uani 1 1 d . .
C16 C 0.2075(4) 0.8535(4) 0.7292(3) 0.0622(11) Uani 1 1 d . .
H16 H 0.1194 0.8147 0.7224 0.075 Uiso 1 1 calc R U
C17 C 0.3060(5) 0.8371(4) 0.7861(4) 0.0805(14) Uani 1 1 d . .
H17 H 0.2834 0.7873 0.8173 0.097 Uiso 1 1 calc R U
C18 C 0.4349(5) 0.8924(4) 0.7973(3) 0.0716(12) Uani 1 1 d . .
H18 H 0.5008 0.8825 0.8374 0.086 Uiso 1 1 calc R U
C19 C 0.4668(4) 0.9620(5) 0.7497(4) 0.0887(17) Uani 1 1 d . .
H19 H 0.5548 0.9976 0.7543 0.106 Uiso 1 1 calc R U
C20 C 0.3688(4) 0.9804(5) 0.6941(4) 0.0845(16) Uani 1 1 d . .
H20 H 0.3922 1.0310 0.6637 0.101 Uiso 1 1 calc R U
C21 C 0.2379(3) 0.1549(3) 0.1200(2) 0.0406(7) Uani 1 1 d . .
C22 C 0.2107(4) 0.1020(3) 0.0221(3) 0.0552(9) Uani 1 1 d . .
H22 H 0.2192 0.1416 -0.0190 0.066 Uiso 1 1 calc R U
C23 C 0.1705(5) -0.0109(3) -0.0133(3) 0.0667(11) Uani 1 1 d . .
H23 H 0.1526 -0.0476 -0.0791 0.080 Uiso 1 1 calc R U
C24 C 0.1562(4) -0.0708(3) 0.0463(3) 0.0601(10) Uani 1 1 d . .
H24 H 0.1278 -0.1472 0.0200 0.072 Uiso 1 1 calc R U
C25 C 0.1835(3) -0.0187(3) 0.1456(2) 0.0464(8) Uani 1 1 d . .
H25 H 0.1752 -0.0582 0.1868 0.056 Uiso 1 1 calc R U
C26 C 0.2234(3) 0.0939(3) 0.1793(2) 0.0381(7) Uani 1 1 d . .
C27 C 0.2898(3) 0.2715(2) 0.2828(2) 0.0339(7) Uani 1 1 d . .
C28 C 0.3198(3) 0.3603(2) 0.3671(2) 0.0363(7) Uani 1 1 d . .
C29 C 0.3090(3) 0.3398(2) 0.4552(2) 0.0378(7) Uani 1 1 d . .
C30 C 0.3629(3) 0.4721(2) 0.3701(2) 0.0411(7) Uani 1 1 d . .
C31 C 0.2766(4) 0.5090(3) 0.5036(3) 0.0477(8) Uani 1 1 d . .
C32 C 0.3171(5) 0.6051(3) 0.5974(3) 0.0708(12) Uani 1 1 d . .
H32A H 0.2971 0.6640 0.5842 0.106 Uiso 1 1 calc R U
H32B H 0.4103 0.6305 0.6281 0.106 Uiso 1 1 calc R U
H32C H 0.2695 0.5819 0.6395 0.106 Uiso 1 1 calc R U
C33 C 0.1326(4) 0.4672(3) 0.4481(3) 0.0601(10) Uani 1 1 d . .
H33A H 0.1138 0.5255 0.4327 0.090 Uiso 1 1 calc R U
H33B H 0.0794 0.4428 0.4869 0.090 Uiso 1 1 calc R U
H33C H 0.1126 0.4066 0.3895 0.090 Uiso 1 1 calc R U
C34 C 0.2830(3) 0.2762(3) 0.1801(2) 0.0389(7) Uani 1 1 d . .
C35 C 0.1831(3) 0.3225(3) 0.1459(2) 0.0427(7) Uani 1 1 d . .
C36 C 0.1982(5) 0.3710(4) 0.0773(3) 0.0663(11) Uani 1 1 d . .
H36 H 0.2723 0.3793 0.0558 0.080 Uiso 1 1 calc R U
C37 C 0.1049(6) 0.4067(5) 0.0409(4) 0.0913(16) Uani 1 1 d . .
H37 H 0.1155 0.4378 -0.0060 0.110 Uiso 1 1 calc R U
C38 C -0.0030(5) 0.3972(4) 0.0725(4) 0.0830(15) Uani 1 1 d . .
H38 H -0.0651 0.4228 0.0481 0.100 Uiso 1 1 calc R U
C39 C -0.0196(4) 0.3501(4) 0.1401(4) 0.0704(12) Uani 1 1 d . .
H39 H -0.0929 0.3440 0.1622 0.084 Uiso 1 1 calc R U
C40 C 0.0723(3) 0.3113(3) 0.1759(3) 0.0519(9) Uani 1 1 d . .
H40 H 0.0590 0.2774 0.2207 0.062 Uiso 1 1 calc R U
C41 C 0.5398(5) 0.3063(5) 1.0070(4) 0.0964(17) Uani 1 1 d . .
H41 H 0.4804 0.2814 1.0434 0.116 Uiso 1 1 calc R U
N1 N 0.1913(3) 1.0718(2) 0.5428(2) 0.0418(7) Uani 1 1 d . .
N2 N 0.2576(3) 0.1674(2) 0.27572(19) 0.0384(6) Uani 1 1 d . .
O1 O 0.2554(3) 1.01964(19) 0.38049(18) 0.0537(7) Uani 1 1 d . .
O2 O 0.2712(3) 0.8599(2) 0.3221(2) 0.0616(8) Uani 1 1 d . .
O3 O 0.1845(3) 0.71516(19) 0.3756(2) 0.0572(7) Uani 1 1 d . .
O4 O 0.0818(3) 0.7279(2) 0.4850(2) 0.0595(7) Uani 1 1 d . .
O5 O 0.0021(2) 0.8659(2) 0.5961(2) 0.0526(7) Uani 1 1 d . .
O6 O 0.3027(2) 0.25565(18) 0.46895(16) 0.0458(6) Uani 1 1 d . .
O7 O 0.3088(3) 0.42433(19) 0.52815(17) 0.0511(6) Uani 1 1 d . .
O8 O 0.3593(2) 0.54804(17) 0.44806(18) 0.0499(6) Uani 1 1 d . .
O9 O 0.4075(3) 0.50616(19) 0.31178(19) 0.0559(7) Uani 1 1 d . .
O10 O 0.4110(2) 0.3325(2) 0.17630(19) 0.0514(6) Uani 1 1 d . .
Cl1 Cl 0.6107(3) 0.2118(2) 0.97636(16) 0.1588(9) Uani 1 1 d . U
Cl2 Cl 0.4469(3) 0.3131(3) 0.90737(19) 0.1957(13) Uani 1 1 d . U
Cl3 Cl 0.6629(3) 0.4317(2) 1.0838(2) 0.1896(13) Uani 1 1 d . U
H1 H 0.205(4) 1.099(3) 0.502(3) 0.061(12) Uiso 1 1 d . .
H2A H 0.256(3) 0.139(3) 0.321(3) 0.037(9) Uiso 1 1 d . .
H5A H 0.004(5) 0.807(5) 0.567(4) 0.091(19) Uiso 1 1 d . .
H10 H 0.424(5) 0.397(4) 0.203(4) 0.078(16) Uiso 1 1 d . .

loop_
_atom_site_aniso_label
_atom_site_aniso_U_11
_atom_site_aniso_U_22
_atom_site_aniso_U_33
_atom_site_aniso_U_23
_atom_site_aniso_U_13
_atom_site_aniso_U_12
C1 0.0393(17) 0.059(2) 0.0348(17) 0.0176(15) 0.0073(13) 0.0213(15)
C2 0.053(2) 0.075(3) 0.044(2) 0.0231(19) 0.0182(16) 0.0299(19)
C3 0.070(3) 0.082(3) 0.044(2) 0.011(2) 0.0183(19) 0.036(2)
C4 0.072(3) 0.063(2) 0.048(2) 0.0052(19) 0.0112(19) 0.033(2)
C5 0.065(2) 0.054(2) 0.044(2) 0.0155(17) 0.0087(17) 0.0259(18)
C6 0.0445(17) 0.0479(18) 0.0338(16) 0.0144(14) 0.0062(13) 0.0200(14)
C7 0.0353(15) 0.0414(17) 0.0344(16) 0.0187(13) 0.0060(12) 0.0147(13)
C8 0.0452(17) 0.0379(16) 0.0381(17) 0.0194(14) 0.0123(13) 0.0177(13)
C9 0.0556(19) 0.0395(17) 0.0439(18) 0.0231(15) 0.0172(15) 0.0229(15)
C10 0.095(3) 0.053(2) 0.083(3) 0.045(2) 0.054(3) 0.045(2)
C11 0.0503(19) 0.0396(17) 0.049(2) 0.0234(16) 0.0115(15) 0.0169(15)
C12 0.169(5) 0.072(3) 0.106(4) 0.043(3) 0.083(4) 0.072(3)
C13 0.081(3) 0.088(3) 0.156(5) 0.086(4) 0.062(4) 0.049(3)
C14 0.0351(16) 0.0482(18) 0.0428(18) 0.0245(15) 0.0116(13) 0.0146(13)
C15 0.0399(17) 0.0542(19) 0.0392(17) 0.0261(15) 0.0134(14) 0.0182(14)
C16 0.052(2) 0.084(3) 0.066(3) 0.052(2) 0.0209(19) 0.0223(19)
C17 0.082(3) 0.106(4) 0.079(3) 0.071(3) 0.022(2) 0.038(3)
C18 0.069(3) 0.106(3) 0.061(3) 0.044(3) 0.014(2) 0.051(3)
C19 0.045(2) 0.140(5) 0.097(4) 0.078(4) 0.012(2) 0.030(3)
C20 0.045(2) 0.120(4) 0.104(4) 0.087(3) 0.014(2) 0.016(2)
C21 0.0470(17) 0.0459(18) 0.0339(16) 0.0139(14) 0.0109(13) 0.0255(14)
C22 0.072(2) 0.065(2) 0.0354(18) 0.0205(17) 0.0143(17) 0.035(2)
C23 0.098(3) 0.063(3) 0.038(2) 0.0078(18) 0.015(2) 0.043(2)
C24 0.077(3) 0.0434(19) 0.048(2) 0.0025(16) 0.0067(19) 0.0285(18)
C25 0.054(2) 0.0446(18) 0.0421(18) 0.0148(15) 0.0121(15) 0.0239(15)
C26 0.0420(16) 0.0402(16) 0.0338(16) 0.0112(13) 0.0083(13) 0.0220(13)
C27 0.0353(15) 0.0383(16) 0.0338(16) 0.0174(13) 0.0110(12) 0.0172(12)
C28 0.0410(16) 0.0362(16) 0.0349(16) 0.0163(13) 0.0110(13) 0.0160(13)
C29 0.0396(16) 0.0371(16) 0.0327(16) 0.0095(13) 0.0078(12) 0.0143(13)
C30 0.0399(16) 0.0330(16) 0.0458(18) 0.0136(14) 0.0083(14) 0.0113(13)
C31 0.058(2) 0.0391(17) 0.049(2) 0.0141(15) 0.0211(16) 0.0224(15)
C32 0.094(3) 0.056(2) 0.061(3) 0.007(2) 0.027(2) 0.038(2)
C33 0.060(2) 0.055(2) 0.077(3) 0.026(2) 0.030(2) 0.0301(18)
C34 0.0446(17) 0.0424(17) 0.0356(16) 0.0191(14) 0.0158(13) 0.0176(14)
C35 0.0535(19) 0.0379(16) 0.0395(17) 0.0181(14) 0.0126(14) 0.0186(14)
C36 0.085(3) 0.077(3) 0.074(3) 0.052(2) 0.039(2) 0.049(2)
C37 0.121(4) 0.096(4) 0.100(4) 0.070(3) 0.035(3) 0.066(3)
C38 0.086(3) 0.076(3) 0.104(4) 0.046(3) 0.012(3) 0.052(3)
C39 0.052(2) 0.070(3) 0.089(3) 0.028(2) 0.014(2) 0.029(2)
C40 0.0467(19) 0.054(2) 0.053(2) 0.0222(17) 0.0099(16) 0.0182(16)
C41 0.067(3) 0.141(5) 0.085(4) 0.043(4) 0.036(3) 0.036(3)
N1 0.0556(17) 0.0431(15) 0.0341(14) 0.0192(12) 0.0142(12) 0.0236(13)
N2 0.0505(15) 0.0350(14) 0.0304(13) 0.0149(11) 0.0098(11) 0.0162(11)
O1 0.0884(18) 0.0431(13) 0.0498(14) 0.0288(11) 0.0312(13) 0.0345(13)
O2 0.106(2) 0.0524(15) 0.0620(17) 0.0359(13) 0.0493(16) 0.0494(15)
O3 0.0782(18) 0.0379(13) 0.0685(17) 0.0259(12) 0.0326(14) 0.0268(12)
O4 0.0690(17) 0.0440(13) 0.0700(18) 0.0314(13) 0.0279(14) 0.0138(12)
O5 0.0363(12) 0.0614(17) 0.0573(16) 0.0275(14) 0.0118(11) 0.0114(11)
O6 0.0623(15) 0.0394(12) 0.0364(12) 0.0179(10) 0.0114(10) 0.0189(10)
O7 0.0748(16) 0.0480(13) 0.0383(13) 0.0143(11) 0.0200(12) 0.0334(12)
O8 0.0562(14) 0.0313(11) 0.0574(15) 0.0113(11) 0.0197(12) 0.0131(10)
O9 0.0676(16) 0.0409(13) 0.0595(16) 0.0245(12) 0.0253(13) 0.0118(11)
O10 0.0508(14) 0.0597(17) 0.0525(15) 0.0272(13) 0.0257(12) 0.0204(12)
Cl1 0.214(2) 0.191(2) 0.1079(15) 0.0534(14) 0.0455(15) 0.127(2)
Cl2 0.177(2) 0.338(4) 0.1417(19) 0.109(2) 0.0423(16) 0.172(3)
Cl3 0.1240(17) 0.160(2) 0.216(3) 0.0184(19) 0.0685(18) -0.0002(14)

loop_
_atom_type_symbol
_atom_type_description
_atom_type_scat_dispersion_real
_atom_type_scat_dispersion_imag
_atom_type_scat_source
C C 0.0033 0.0016 'International Tables Vol C Tables 4.2.6.8 and 6.1.1.4'
H H 0.0000 0.0000 'International Tables Vol C Tables 4.2.6.8 and 6.1.1.4'
Cl Cl 0.1484 0.1585 'International Tables Vol C Tables 4.2.6.8 and 6.1.1.4'
N N 0.0061 0.0033 'International Tables Vol C Tables 4.2.6.8 and 6.1.1.4'
O O 0.0106 0.0060 'International Tables Vol C Tables 4.2.6.8 and 6.1.1.4'

loop_
_geom_angle_atom_site_label_1
_geom_angle_atom_site_label_2
_geom_angle_atom_site_label_3
_geom_angle
C6 C1 C2 120.0(3)
C6 C1 C14 109.7(3)
C2 C1 C14 130.3(3)
C3 C2 C1 117.8(4)
C3 C2 H2 121.1
C1 C2 H2 121.1
C2 C3 C4 121.3(4)
C2 C3 H3 119.4
C4 C3 H3 119.4
C3 C4 C5 121.5(4)
C3 C4 H4 119.2
C5 C4 H4 119.2
C6 C5 C4 116.1(4)
C6 C5 H5 122.0
C4 C5 H5 122.0
C5 C6 C1 123.3(3)
C5 C6 N1 128.4(3)
C1 C6 N1 108.3(3)
N1 C7 C8 124.6(3)
N1 C7 C14 108.2(3)
C8 C7 C14 127.0(3)
C7 C8 C11 122.4(3)
C7 C8 C9 118.8(3)
C11 C8 C9 118.7(3)
O1 C9 O2 117.4(3)
O1 C9 C8 125.1(3)
O2 C9 C8 117.5(3)
O2 C10 O3 109.6(3)
O2 C10 C13 110.3(4)
O3 C10 C13 109.4(3)
O2 C10 C12 105.7(4)
O3 C10 C12 105.6(4)
C13 C10 C12 115.9(4)
O4 C11 O3 115.7(3)
O4 C11 C8 127.4(3)
O3 C11 C8 116.8(3)
C10 C12 H12A 109.5
C10 C12 H12B 109.5
H12A C12 H12B 109.5
C10 C12 H12C 109.5
H12A C12 H12C 109.5
H12B C12 H12C 109.5
C10 C13 H13A 109.5
C10 C13 H13B 109.5
H13A C13 H13B 109.5
C10 C13 H13C 109.5
H13A C13 H13C 109.5
H13B C13 H13C 109.5
O5 C14 C1 108.4(3)
O5 C14 C15 113.1(3)
C1 C14 C15 111.4(3)
O5 C14 C7 112.6(3)
C1 C14 C7 101.0(2)
C15 C14 C7 109.7(2)
C16 C15 C20 117.6(3)
C16 C15 C14 121.5(3)
C20 C15 C14 121.0(3)
C15 C16 C17 120.7(4)
C15 C16 H16 119.7
C17 C16 H16 119.7
C18 C17 C16 121.0(4)
C18 C17 H17 119.5
C16 C17 H17 119.5
C19 C18 C17 119.2(4)
C19 C18 H18 120.4
C17 C18 H18 120.4
C18 C19 C20 120.1(4)
C18 C19 H19 120.0
C20 C19 H19 120.0
C15 C20 C19 121.4(4)
C15 C20 H20 119.3
C19 C20 H20 119.3
C22 C21 C26 119.7(3)
C22 C21 C34 130.8(3)
C26 C21 C34 109.5(3)
C23 C22 C21 118.2(3)
C23 C22 H22 120.9
C21 C22 H22 120.9
C22 C23 C24 121.6(4)
C22 C23 H23 119.2
C24 C23 H23 119.2
C23 C24 C25 120.9(3)
C23 C24 H24 119.5
C25 C24 H24 119.5
C26 C25 C24 116.5(3)
C26 C25 H25 121.8
C24 C25 H25 121.8
C25 C26 C21 123.1(3)
C25 C26 N2 128.4(3)
C21 C26 N2 108.5(3)
N2 C27 C28 125.5(3)
N2 C27 C34 108.2(3)
C28 C27 C34 126.2(3)
C27 C28 C30 122.0(3)
C27 C28 C29 119.0(3)
C30 C28 C29 118.9(3)
O6 C29 O7 118.3(3)
O6 C29 C28 125.7(3)
O7 C29 C28 116.0(3)
O9 C30 O8 116.7(3)
O9 C30 C28 126.8(3)
O8 C30 C28 116.4(3)
O7 C31 O8 108.6(3)
O7 C31 C33 111.3(3)
O8 C31 C33 110.9(3)
O7 C31 C32 106.8(3)
O8 C31 C32 105.9(3)
C33 C31 C32 113.1(3)
C31 C32 H32A 109.5
C31 C32 H32B 109.5
H32A C32 H32B 109.5
C31 C32 H32C 109.5
H32A C32 H32C 109.5
H32B C32 H32C 109.5
C31 C33 H33A 109.5
C31 C33 H33B 109.5
H33A C33 H33B 109.5
C31 C33 H33C 109.5
H33A C33 H33C 109.5
H33B C33 H33C 109.5
O10 C34 C21 108.5(3)
O10 C34 C35 113.0(3)
C21 C34 C35 110.7(3)
O10 C34 C27 110.4(3)
C21 C34 C27 100.9(2)
C35 C34 C27 112.7(2)
C40 C35 C36 118.2(3)
C40 C35 C34 122.1(3)
C36 C35 C34 119.6(3)
C37 C36 C35 120.5(4)
C37 C36 H36 119.8
C35 C36 H36 119.8
C38 C37 C36 120.9(4)
C38 C37 H37 119.6
C36 C37 H37 119.6
C37 C38 C39 119.6(4)
C37 C38 H38 120.2
C39 C38 H38 120.2
C38 C39 C40 120.2(4)
C38 C39 H39 119.9
C40 C39 H39 119.9
C35 C40 C39 120.6(4)
C35 C40 H40 119.7
C39 C40 H40 119.7
Cl2 C41 Cl1 111.7(3)
Cl2 C41 Cl3 113.9(4)
Cl1 C41 Cl3 108.6(3)
Cl2 C41 H41 107.5
Cl1 C41 H41 107.5
Cl3 C41 H41 107.5
C7 N1 C6 112.6(3)
C7 N1 H1 126(3)
C6 N1 H1 120(3)
C27 N2 C26 112.8(3)
C27 N2 H2A 130(2)
C26 N2 H2A 117(2)
C9 O2 C10 118.6(3)
C11 O3 C10 118.9(3)
C14 O5 H5A 108(4)
C29 O7 C31 117.6(3)
C30 O8 C31 117.6(2)
C34 O10 H10 103(3)

loop_
_geom_bond_atom_site_label_1
_geom_bond_atom_site_label_2
_geom_bond_distance
C1 C6 1.378(5)
C1 C2 1.383(5)
C1 C14 1.513(5)
C2 C3 1.375(6)
C2 H2 0.9300
C3 C4 1.382(6)
C3 H3 0.9300
C4 C5 1.388(6)
C4 H4 0.9300
C5 C6 1.369(5)
C5 H5 0.9300
C6 N1 1.422(4)
C7 N1 1.325(4)
C7 C8 1.397(4)
C7 C14 1.554(4)
C8 C11 1.441(4)
C8 C9 1.452(4)
C9 O1 1.212(4)
C9 O2 1.350(4)
C10 O2 1.431(4)
C10 O3 1.440(5)
C10 C13 1.508(8)
C10 C12 1.512(7)
C11 O4 1.214(4)
C11 O3 1.356(4)
C12 H12A 0.9600
C12 H12B 0.9600
C12 H12C 0.9600
C13 H13A 0.9600
C13 H13B 0.9600
C13 H13C 0.9600
C14 O5 1.416(4)
C14 C15 1.533(4)
C15 C16 1.362(5)
C15 C20 1.370(5)
C16 C17 1.379(6)
C16 H16 0.9300
C17 C18 1.353(7)
C17 H17 0.9300
C18 C19 1.347(7)
C18 H18 0.9300
C19 C20 1.382(6)
C19 H19 0.9300
C20 H20 0.9300
C21 C22 1.378(5)
C21 C26 1.380(4)
C21 C34 1.515(4)
C22 C23 1.374(6)
C22 H22 0.9300
C23 C24 1.374(6)
C23 H23 0.9300
C24 C25 1.394(5)
C24 H24 0.9300
C25 C26 1.371(5)
C25 H25 0.9300
C26 N2 1.418(4)
C27 N2 1.322(4)
C27 C28 1.390(4)
C27 C34 1.558(4)
C28 C30 1.437(4)
C28 C29 1.453(4)
C29 O6 1.207(4)
C29 O7 1.357(4)
C30 O9 1.220(4)
C30 O8 1.352(4)
C31 O7 1.432(4)
C31 O8 1.440(4)
C31 C33 1.506(6)
C31 C32 1.513(5)
C32 H32A 0.9600
C32 H32B 0.9600
C32 H32C 0.9600
C33 H33A 0.9600
C33 H33B 0.9600
C33 H33C 0.9600
C34 O10 1.417(4)
C34 C35 1.521(5)
C35 C40 1.375(5)
C35 C36 1.385(5)
C36 C37 1.368(6)
C36 H36 0.9300
C37 C38 1.359(7)
C37 H37 0.9300
C38 C39 1.361(7)
C38 H38 0.9300
C39 C40 1.383(5)
C39 H39 0.9300
C40 H40 0.9300
C41 Cl2 1.701(6)
C41 Cl1 1.717(6)
C41 Cl3 1.731(7)
C41 H41 0.9800
N1 H1 0.81(4)
N2 H2A 0.87(4)
O5 H5A 0.81(5)
O10 H10 0.82(5)

loop_
_geom_torsion_atom_site_label_1
_geom_torsion_atom_site_label_2
_geom_torsion_atom_site_label_3
_geom_torsion_atom_site_label_4
_geom_torsion
C6 C1 C2 C3 0.3(5)
C14 C1 C2 C3 -178.9(3)
C1 C2 C3 C4 -2.0(6)
C2 C3 C4 C5 2.1(6)
C3 C4 C5 C6 -0.3(6)
C4 C5 C6 C1 -1.4(5)
C4 C5 C6 N1 176.3(3)
C2 C1 C6 C5 1.5(5)
C14 C1 C6 C5 -179.2(3)
C2 C1 C6 N1 -176.7(3)
C14 C1 C6 N1 2.6(4)
N1 C7 C8 C11 -173.6(3)
C14 C7 C8 C11 11.5(5)
N1 C7 C8 C9 2.6(5)
C14 C7 C8 C9 -172.3(3)
C7 C8 C9 O1 -8.9(5)
C11 C8 C9 O1 167.4(3)
C7 C8 C9 O2 172.3(3)
C11 C8 C9 O2 -11.5(5)
C7 C8 C11 O4 10.8(6)
C9 C8 C11 O4 -165.3(3)
C7 C8 C11 O3 -173.1(3)
C9 C8 C11 O3 10.8(5)
C6 C1 C14 O5 -122.7(3)
C2 C1 C14 O5 56.6(4)
C6 C1 C14 C15 112.2(3)
C2 C1 C14 C15 -68.5(4)
C6 C1 C14 C7 -4.2(3)
C2 C1 C14 C7 175.1(3)
N1 C7 C14 O5 119.8(3)
C8 C7 C14 O5 -64.6(4)
N1 C7 C14 C1 4.4(3)
C8 C7 C14 C1 180.0(3)
N1 C7 C14 C15 -113.3(3)
C8 C7 C14 C15 62.3(4)
O5 C14 C15 C16 -17.9(5)
C1 C14 C15 C16 104.5(4)
C7 C14 C15 C16 -144.5(4)
O5 C14 C15 C20 163.8(4)
C1 C14 C15 C20 -73.8(5)
C7 C14 C15 C20 37.1(5)
C20 C15 C16 C17 0.6(7)
C14 C15 C16 C17 -177.8(4)
C15 C16 C17 C18 0.0(8)
C16 C17 C18 C19 -1.9(8)
C17 C18 C19 C20 3.2(9)
C16 C15 C20 C19 0.7(8)
C14 C15 C20 C19 179.1(5)
C18 C19 C20 C15 -2.6(9)
C26 C21 C22 C23 -0.5(5)
C34 C21 C22 C23 -179.8(4)
C21 C22 C23 C24 0.6(7)
C22 C23 C24 C25 -0.8(7)
C23 C24 C25 C26 0.7(6)
C24 C25 C26 C21 -0.6(5)
C24 C25 C26 N2 -179.8(3)
C22 C21 C26 C25 0.5(5)
C34 C21 C26 C25 180.0(3)
C22 C21 C26 N2 179.9(3)
C34 C21 C26 N2 -0.7(4)
N2 C27 C28 C30 175.5(3)
C34 C27 C28 C30 -7.0(5)
N2 C27 C28 C29 -3.5(5)
C34 C27 C28 C29 173.9(3)
C27 C28 C29 O6 16.3(5)
C30 C28 C29 O6 -162.8(3)
C27 C28 C29 O7 -165.0(3)
C30 C28 C29 O7 15.9(4)
C27 C28 C30 O9 -18.2(5)
C29 C28 C30 O9 160.8(3)
C27 C28 C30 O8 165.0(3)
C29 C28 C30 O8 -15.9(4)
C22 C21 C34 O10 -65.0(4)
C26 C21 C34 O10 115.6(3)
C22 C21 C34 C35 59.5(5)
C26 C21 C34 C35 -119.9(3)
C22 C21 C34 C27 179.0(3)
C26 C21 C34 C27 -0.4(3)
N2 C27 C34 O10 -113.2(3)
C28 C27 C34 O10 69.0(4)
N2 C27 C34 C21 1.4(3)
C28 C27 C34 C21 -176.4(3)
N2 C27 C34 C35 119.5(3)
C28 C27 C34 C35 -58.3(4)
O10 C34 C35 C40 -155.0(3)
C21 C34 C35 C40 83.1(4)
C27 C34 C35 C40 -29.0(4)
O10 C34 C35 C36 29.6(5)
C21 C34 C35 C36 -92.3(4)
C27 C34 C35 C36 155.5(3)
C40 C35 C36 C37 0.1(6)
C34 C35 C36 C37 175.7(4)
C35 C36 C37 C38 1.2(8)
C36 C37 C38 C39 -1.0(9)
C37 C38 C39 C40 -0.5(8)
C36 C35 C40 C39 -1.6(6)
C34 C35 C40 C39 -177.1(4)
C38 C39 C40 C35 1.8(7)
C8 C7 N1 C6 -178.9(3)
C14 C7 N1 C6 -3.2(4)
C5 C6 N1 C7 -177.6(3)
C1 C6 N1 C7 0.4(4)
C28 C27 N2 C26 175.9(3)
C34 C27 N2 C26 -2.0(3)
C25 C26 N2 C27 -179.0(3)
C21 C26 N2 C27 1.7(4)
O1 C9 O2 C10 161.9(4)
C8 C9 O2 C10 -19.1(5)
O3 C10 O2 C9 47.3(5)
C13 C10 O2 C9 -73.2(4)
C12 C10 O2 C9 160.7(4)
O4 C11 O3 C10 -163.2(3)
C8 C11 O3 C10 20.2(5)
O2 C10 O3 C11 -48.1(5)
C13 C10 O3 C11 72.9(4)
C12 C10 O3 C11 -161.6(4)
O6 C29 O7 C31 -161.7(3)
C28 C29 O7 C31 19.5(4)
O8 C31 O7 C29 -51.9(4)
C33 C31 O7 C29 70.4(4)
C32 C31 O7 C29 -165.8(3)
O9 C30 O8 C31 163.7(3)
C28 C30 O8 C31 -19.3(4)
O7 C31 O8 C30 52.0(4)
C33 C31 O8 C30 -70.6(4)
C32 C31 O8 C30 166.3(3)
